data_7717757
loop_
_publ_author_name
'HALDER, MITA'
'Castillo Cardenas, Diana'
'M. Chartouni, Angela M'
'Culver, Damien'

_publ_section_title
;
 Catalysis Activity and Chemoselectivity Control with the Trans Ligand in
 Ru-H Pincer Complexes
;
_journal_name_full 'Dalton Transactions'
_journal_paper_doi 10.1039/D4DT03491K
_journal_year 2025
_chemical_formula_moiety 'C34 H39 N2 O P2 Ru, C24 H20 B, 2(C4 H8 O)'
_chemical_formula_sum 'C66 H75 B N2 O3 P2 Ru'
_chemical_formula_weight 1118.10
_space_group_crystal_system triclinic
_space_group_IT_number 2
_space_group_name_Hall '-P 1'
_space_group_name_H-M_alt 'P -1'
_atom_sites_solution_hydrogens mixed
_audit_update_record
;
2024-10-22 deposited with the CCDC.	2025-01-06 downloaded from the CCDC.
;
_cell_angle_alpha 101.625(3)
_cell_angle_beta 105.684(2)
_cell_angle_gamma 94.257(3)
_cell_formula_units_Z 2
_cell_length_a 12.7846(8)
_cell_length_b 13.8907(11)
_cell_length_c 17.4106(13)
_cell_measurement_reflns_used 7990
_cell_measurement_temperature 173.(2)
_cell_measurement_theta_max 22.0979
_cell_measurement_theta_min 2.1710
_cell_volume 2888.4(4)
_computing_cell_refinement 'SAINT V8.40B (Bruker AXS LLC, 2019)'
_computing_data_reduction 'SAINT V8.40B (Bruker AXS LLC, 2019)'
_computing_molecular_graphics 'shelXle (C.B. Huebschle, rev 1380)'
_computing_structure_refinement 'SHELXL-2019/1 (Sheldrick, 2019)'
_computing_structure_solution 'XT, VERSION 2018/2'
_diffrn_ambient_temperature 173.(2)
_diffrn_detector_area_resol_mean 7.3910
_diffrn_measured_fraction_theta_full 0.997
_diffrn_measured_fraction_theta_max 0.997
_diffrn_measurement_device 'Bruker D8 VENTURE diffractometer'
_diffrn_measurement_method '\w and \f scans, narrow frame width, shutterless'
_diffrn_radiation_monochromator 'multilayer mirror'
_diffrn_radiation_probe x-ray
_diffrn_radiation_type 'Mo K\a'
_diffrn_radiation_wavelength 0.71073
_diffrn_reflns_av_R_equivalents 0.1290
_diffrn_reflns_av_unetI/netI 0.0566
_diffrn_reflns_limit_h_max 14
_diffrn_reflns_limit_h_min -14
_diffrn_reflns_limit_k_max 15
_diffrn_reflns_limit_k_min -15
_diffrn_reflns_limit_l_max 19
_diffrn_reflns_limit_l_min -19
_diffrn_reflns_number 93095
_diffrn_reflns_theta_full 23.17
_diffrn_reflns_theta_max 23.17
_diffrn_reflns_theta_min 2.29
_diffrn_source_type 'microfocus sealed tube'
_exptl_absorpt_coefficient_mu 0.375
_exptl_absorpt_correction_T_max 0.96
_exptl_absorpt_correction_T_min 0.72
_exptl_absorpt_correction_type multi-scan
_exptl_absorpt_process_details
;
SADABS (Spek A. L., 2015) was used for an absorption correction and scalling
of observed data
;
_exptl_crystal_colour colourless
_exptl_crystal_density_diffrn 1.286
_exptl_crystal_density_method 'not measured'
_exptl_crystal_description block
_exptl_crystal_F_000 1176
_exptl_crystal_size_max 0.250
_exptl_crystal_size_mid 0.240
_exptl_crystal_size_min 0.100
_refine_diff_density_max 2.425
_refine_diff_density_min -0.784
_refine_ls_extinction_method none
_refine_ls_goodness_of_fit_ref 1.031
_refine_ls_hydrogen_treatment constr
_refine_ls_matrix_type full
_refine_ls_number_parameters 679
_refine_ls_number_reflns 8194
_refine_ls_number_restraints 0
_refine_ls_restrained_S_all 1.031
_refine_ls_R_factor_all 0.0770
_refine_ls_R_factor_gt 0.0565
_refine_ls_shift/su_max 0.001
_refine_ls_shift/su_mean 0.000
_refine_ls_structure_factor_coef Fsqd
_refine_ls_weighting_details 'w=1/[\s^2^(Fo^2^)+(0.0702P)^2^+8.0961P] where P=(Fo^2^+2Fc^2^)/3'
_refine_ls_weighting_scheme calc
_refine_ls_wR_factor_gt 0.1399
_refine_ls_wR_factor_ref 0.1542
_reflns_Friedel_coverage 0.000
_reflns_number_gt 6471
_reflns_number_total 8194
_reflns_threshold_expression 'I > 2\s(I)'
_cod_data_source_file d4dt03491k2.cif
_cod_data_source_block Cul001Mo
_cod_depositor_comments
;
The following automatic conversions were performed:

data item '_exptl_absorpt_correction_type' value 'Multi-Scan' was
changed to 'multi-scan' in accordance with the
/home/data/users/saulius/crontab/automatic-downloads/rss-feeds/RSC/lib/dictionaries/cif_core.dic
dictionary named 'cif_core.dic' version 2.4.2 last updated on
2011-04-26.

Automatic conversion script
Id: cif_fix_values 8170 2020-07-09 18:12:32Z antanas 
;
_cod_database_code 7717757

loop_
_space_group_symop_operation_xyz
'x, y, z'
'-x, -y, -z'

loop_
_atom_site_type_symbol
_atom_site_label
_atom_site_fract_x
_atom_site_fract_y
_atom_site_fract_z
_atom_site_U_iso_or_equiv
_atom_site_adp_type
_atom_site_calc_flag
_atom_site_refinement_flags_adp
_atom_site_refinement_flags_occupancy
_atom_site_refinement_flags_posn
_atom_site_occupancy
_atom_site_disorder_assembly
_atom_site_disorder_group
Ru Ru1 0.14686(3) 0.67497(3) 0.18858(3) 0.02900(15) Uani d . . . 1 . .
H H1 0.159300 0.642000 0.237900 0.044000 Uiso d U . . 1 . .
B B1 0.7293(5) 0.0890(5) 0.3583(4) 0.0319(14) Uani d . . . 1 . .
P P1 -0.01757(11) 0.71498(10) 0.21100(9) 0.0327(3) Uani d . . . 1 . .
P P2 0.33072(11) 0.66270(10) 0.20247(9) 0.0308(3) Uani d . . . 1 . .
O O1 0.2654(4) 0.9858(3) 0.2321(3) 0.0606(12) Uani d . . . 1 . .
O O2 0.0610(3) 0.4715(3) 0.0820(3) 0.0524(11) Uani d . . . 1 . .
O O3 0.7559(8) 0.6544(7) 0.6048(7) 0.162(3) Uani d . . . 1 . .
N N2 0.1313(4) 0.7785(3) 0.0381(3) 0.0371(11) Uani d . . . 1 . .
N N3 0.2139(3) 0.8080(3) 0.2863(3) 0.0338(10) Uani d . . . 1 . .
H H3 0.210785 0.865500 0.259694 0.041000 Uiso calc U . R 1 . .
C C1 0.1301(5) 0.8107(4) -0.0371(3) 0.0422(14) Uani d . . . 1 . .
C C2 0.3831(5) 0.4717(4) 0.1965(4) 0.0428(14) Uani d . . . 1 . .
H H2 0.340449 0.459847 0.140724 0.051000 Uiso calc U . R 1 . .
C C3 0.6403(4) -0.0092(4) 0.4497(3) 0.0347(13) Uani d . . . 1 . .
H H3A 0.617902 0.051191 0.472163 0.042000 Uiso calc U . R 1 . .
C C4 -0.1069(4) 0.6245(4) 0.2371(4) 0.0390(13) Uani d . . . 1 . .
C C5 -0.0683(6) 0.5409(5) 0.2584(5) 0.065(2) Uani d . . . 1 . .
H H5 0.005130 0.530839 0.260802 0.077000 Uiso calc U . R 1 . .
C C6 -0.1360(6) 0.4711(6) 0.2763(6) 0.079(2) Uani d . . . 1 . .
H H6 -0.109383 0.412942 0.290295 0.095000 Uiso calc U . R 1 . .
C C7 -0.2420(6) 0.4868(6) 0.2738(5) 0.070(2) Uani d . . . 1 . .
H H7 -0.286726 0.441760 0.289903 0.084000 Uiso calc U . R 1 . .
C C8 -0.2820(5) 0.5647(5) 0.2488(4) 0.0519(16) Uani d . . . 1 . .
H H8 -0.356122 0.573532 0.244548 0.062000 Uiso calc U . R 1 . .
C C9 -0.2152(5) 0.6321(5) 0.2294(4) 0.0493(16) Uani d . . . 1 . .
H H9 -0.245413 0.686053 0.209759 0.059000 Uiso calc U . R 1 . .
C C10 0.3814(4) 0.6534(4) 0.1140(3) 0.0357(13) Uani d . . . 1 . .
C C11 0.4895(5) 0.6916(5) 0.1218(4) 0.0540(17) Uani d . . . 1 . .
H H11 0.535947 0.728305 0.173428 0.065000 Uiso calc U . R 1 . .
C C12 0.5278(7) 0.6757(6) 0.0543(6) 0.072(2) Uani d . . . 1 . .
H H12 0.601064 0.701934 0.060109 0.086000 Uiso calc U . R 1 . .
C C13 0.4636(7) 0.6235(6) -0.0204(5) 0.073(2) Uani d . . . 1 . .
H H13 0.491864 0.613310 -0.066099 0.087000 Uiso calc U . R 1 . .
C C14 0.3571(7) 0.5853(5) -0.0295(4) 0.063(2) Uani d . . . 1 . .
H H14 0.311939 0.548346 -0.081448 0.075000 Uiso calc U . R 1 . .
C C15 0.3157(5) 0.6010(4) 0.0377(4) 0.0448(15) Uani d . . . 1 . .
H H15 0.241982 0.575613 0.031070 0.054000 Uiso calc U . R 1 . .
C C16 -0.1130(4) 0.7584(4) 0.1315(3) 0.0327(12) Uani d . . . 1 . .
C C17 -0.1363(4) 0.7056(4) 0.0506(4) 0.0380(13) Uani d . . . 1 . .
H H17 -0.103359 0.647407 0.038838 0.046000 Uiso calc U . R 1 . .
C C18 -0.2056(5) 0.7356(5) -0.0126(4) 0.0442(15) Uani d . . . 1 . .
H H18 -0.220554 0.698044 -0.067343 0.053000 Uiso calc U . R 1 . .
C C19 -0.2540(5) 0.8207(5) 0.0032(4) 0.0456(15) Uani d . . . 1 . .
H H19 -0.301417 0.841985 -0.040531 0.055000 Uiso calc U . R 1 . .
C C20 -0.2331(5) 0.8737(5) 0.0821(4) 0.0497(16) Uani d . . . 1 . .
H H20 -0.266399 0.931862 0.093053 0.060000 Uiso calc U . R 1 . .
C C21 -0.1639(4) 0.8436(4) 0.1465(4) 0.0407(14) Uani d . . . 1 . .
H H21 -0.150753 0.880859 0.201107 0.049000 Uiso calc U . R 1 . .
C C22 0.0269(5) 0.8231(4) 0.2980(4) 0.0429(14) Uani d . . . 1 . .
H H22A 0.017819 0.884576 0.277850 0.052000 Uiso calc U . R 1 . .
H H22B -0.019195 0.820155 0.335119 0.052000 Uiso calc U . R 1 . .
C C23 0.1459(5) 0.8248(4) 0.3444(3) 0.0413(14) Uani d . . . 1 . .
H H23A 0.173504 0.889751 0.383689 0.050000 Uiso calc U . R 1 . .
H H23B 0.152101 0.772534 0.375889 0.050000 Uiso calc U . R 1 . .
C C24 0.3300(4) 0.8088(4) 0.3309(3) 0.0363(13) Uani d . . . 1 . .
H H24A 0.335237 0.760892 0.366463 0.044000 Uiso calc U . R 1 . .
H H24B 0.360199 0.875622 0.366472 0.044000 Uiso calc U . R 1 . .
C C25 0.3969(4) 0.7819(4) 0.2725(3) 0.0376(13) Uani d . . . 1 . .
H H25A 0.472755 0.776296 0.303189 0.045000 Uiso calc U . R 1 . .
H H25B 0.399814 0.833738 0.241281 0.045000 Uiso calc U . R 1 . .
C C26 0.0930(4) 0.5512(4) 0.1208(3) 0.0342(13) Uani d . . . 1 . .
C C27 0.1357(4) 0.7463(4) 0.0951(3) 0.0308(12) Uani d . . . 1 . .
C C28 0.0863(7) 0.7221(5) -0.1086(4) 0.071(2) Uani d . . . 1 . .
H H28A 0.084814 0.742187 -0.159652 0.106000 Uiso calc U . R 1 . .
H H28B 0.011813 0.696334 -0.110761 0.106000 Uiso calc U . R 1 . .
H H28C 0.133799 0.670355 -0.101746 0.106000 Uiso calc U . R 1 . .
C C29 0.3961(4) 0.5656(4) 0.2470(3) 0.0284(12) Uani d . . . 1 . .
C C30 0.4309(5) 0.3952(4) 0.2256(4) 0.0463(15) Uani d . . . 1 . .
H H30 0.420844 0.331293 0.190266 0.056000 Uiso calc U . R 1 . .
C C31 0.4932(5) 0.4121(5) 0.3063(4) 0.0431(14) Uani d . . . 1 . .
H H31 0.526929 0.360236 0.327049 0.052000 Uiso calc U . R 1 . .
C C32 0.5059(5) 0.5049(5) 0.3565(4) 0.0453(15) Uani d . . . 1 . .
H H32 0.548533 0.516930 0.412265 0.054000 Uiso calc U . R 1 . .
C C33 0.4577(5) 0.5806(4) 0.3270(3) 0.0400(14) Uani d . . . 1 . .
H H33 0.467402 0.644226 0.362630 0.048000 Uiso calc U . R 1 . .
C C34 0.0557(5) 0.8909(5) -0.0436(4) 0.0526(16) Uani d . . . 1 . .
H H34A 0.058716 0.918807 -0.090496 0.079000 Uiso calc U . R 1 . .
H H34B 0.080266 0.943511 0.006771 0.079000 Uiso calc U . R 1 . .
H H34C -0.019791 0.862172 -0.051310 0.079000 Uiso calc U . R 1 . .
C C35 0.2466(5) 0.8507(5) -0.0293(4) 0.0576(18) Uani d . . . 1 . .
H H35A 0.248812 0.871700 -0.079397 0.086000 Uiso calc U . R 1 . .
H H35B 0.293596 0.798818 -0.021312 0.086000 Uiso calc U . R 1 . .
H H35C 0.272858 0.907650 0.017764 0.086000 Uiso calc U . R 1 . .
C C37 0.8343(18) 0.6251(12) 0.5100(13) 0.194(8) Uani d . . . 1 . .
H H37A 0.839006 0.567616 0.467510 0.232000 Uiso calc U . R 1 . .
H H37B 0.844972 0.685871 0.489973 0.232000 Uiso calc U . R 1 . .
C C36 0.7262(11) 0.6150(7) 0.5220(7) 0.116(4) Uani d . . . 1 . .
H H36A 0.676092 0.654049 0.490902 0.139000 Uiso calc U . R 1 . .
H H36B 0.692418 0.544837 0.507609 0.139000 Uiso calc U . R 1 . .
C C38 0.8664(15) 0.6207(10) 0.6519(9) 0.169(7) Uani d . . . 1 . .
H H38A 0.903817 0.666696 0.705451 0.203000 Uiso calc U . R 1 . .
H H38B 0.856388 0.551854 0.658595 0.203000 Uiso calc U . R 1 . .
C C39 0.9220(10) 0.6305(8) 0.5861(9) 0.121(4) Uani d . . . 1 . .
H H39A 0.970517 0.694622 0.602186 0.145000 Uiso calc U . R 1 . .
H H39B 0.966795 0.576157 0.578440 0.145000 Uiso calc U . R 1 . .
C C40 0.2117(6) 1.0333(5) 0.1715(4) 0.0609(18) Uani d . . . 1 . .
H H40A 0.131409 1.013751 0.155834 0.073000 Uiso calc U . R 1 . .
H H40B 0.236618 1.014883 0.122013 0.073000 Uiso calc U . R 1 . .
C C41 0.2404(5) 1.1434(5) 0.2078(4) 0.0511(16) Uani d . . . 1 . .
H H41A 0.239016 1.180954 0.164918 0.061000 Uiso calc U . R 1 . .
H H41B 0.190234 1.168401 0.239322 0.061000 Uiso calc U . R 1 . .
C C42 0.3554(5) 1.1492(5) 0.2631(5) 0.0571(18) Uani d . . . 1 . .
H H42A 0.373199 1.207802 0.309717 0.069000 Uiso calc U . R 1 . .
H H42B 0.410044 1.152511 0.232495 0.069000 Uiso calc U . R 1 . .
C C43 0.3527(5) 1.0539(4) 0.2924(4) 0.0490(16) Uani d . . . 1 . .
H H43A 0.423390 1.027435 0.297390 0.059000 Uiso calc U . R 1 . .
H H43B 0.338792 1.065623 0.346589 0.059000 Uiso calc U . R 1 . .
C C44 0.6971(4) -0.0091(4) 0.3914(3) 0.0293(12) Uani d . . . 1 . .
C C45 0.6152(5) -0.0930(5) 0.4763(3) 0.0420(14) Uani d . . . 1 . .
H H45 0.574478 -0.089667 0.514835 0.050000 Uiso calc U . R 1 . .
C C46 0.6493(5) -0.1814(5) 0.4469(4) 0.0445(15) Uani d . . . 1 . .
H H46 0.634195 -0.238680 0.466187 0.053000 Uiso calc U . R 1 . .
C C47 0.7050(4) -0.1852(4) 0.3898(3) 0.0394(13) Uani d . . . 1 . .
H H47 0.728065 -0.245869 0.368644 0.047000 Uiso calc U . R 1 . .
C C48 0.7279(4) -0.1015(4) 0.3624(3) 0.0357(13) Uani d . . . 1 . .
H H48 0.766259 -0.106611 0.322345 0.043000 Uiso calc U . R 1 . .
C C49 0.8557(4) 0.0883(4) 0.3544(3) 0.0296(12) Uani d . . . 1 . .
C C50 0.8908(4) 0.0954(4) 0.2863(3) 0.0363(13) Uani d . . . 1 . .
H H50 0.838080 0.101313 0.237789 0.044000 Uiso calc U . R 1 . .
C C51 0.9993(5) 0.0944(5) 0.2863(4) 0.0463(15) Uani d . . . 1 . .
H H51 1.018772 0.097711 0.237829 0.056000 Uiso calc U . R 1 . .
C C52 1.0784(5) 0.0885(4) 0.3554(4) 0.0430(14) Uani d . . . 1 . .
H H52 1.152857 0.089598 0.355628 0.052000 Uiso calc U . R 1 . .
C C53 1.0491(4) 0.0811(4) 0.4245(4) 0.0398(14) Uani d . . . 1 . .
H H53 1.102983 0.076348 0.472865 0.048000 Uiso calc U . R 1 . .
C C54 0.9399(4) 0.0806(4) 0.4230(3) 0.0377(13) Uani d . . . 1 . .
H H54 0.921042 0.074659 0.471199 0.045000 Uiso calc U . R 1 . .
C C55 0.6475(4) 0.0825(4) 0.2657(3) 0.0314(12) Uani d . . . 1 . .
C C56 0.5872(4) -0.0038(5) 0.2129(3) 0.0395(14) Uani d . . . 1 . .
H H56 0.589754 -0.063578 0.231505 0.047000 Uiso calc U . R 1 . .
C C57 0.5227(5) -0.0069(6) 0.1337(4) 0.0545(17) Uani d . . . 1 . .
H H57 0.482027 -0.067705 0.099625 0.065000 Uiso calc U . R 1 . .
C C58 0.5181(5) 0.0782(6) 0.1049(4) 0.059(2) Uani d . . . 1 . .
H H58 0.475280 0.076450 0.050663 0.071000 Uiso calc U . R 1 . .
C C59 0.5759(5) 0.1658(6) 0.1551(4) 0.0527(17) Uani d . . . 1 . .
H H59 0.572402 0.224980 0.135651 0.063000 Uiso calc U . R 1 . .
C C60 0.6392(5) 0.1686(5) 0.2339(4) 0.0438(14) Uani d . . . 1 . .
H H60 0.678243 0.230194 0.267761 0.053000 Uiso calc U . R 1 . .
C C61 0.7179(4) 0.1927(4) 0.4184(3) 0.0357(13) Uani d . . . 1 . .
C C62 0.6156(5) 0.2135(4) 0.4261(3) 0.0409(14) Uani d . . . 1 . .
H H62 0.553115 0.166179 0.395891 0.049000 Uiso calc U . R 1 . .
C C63 0.6006(5) 0.2998(5) 0.4759(4) 0.0480(16) Uani d . . . 1 . .
H H63 0.529554 0.310333 0.480135 0.058000 Uiso calc U . R 1 . .
C C64 0.6896(6) 0.3696(5) 0.5186(4) 0.0556(18) Uani d . . . 1 . .
H H64 0.680675 0.429456 0.552329 0.067000 Uiso calc U . R 1 . .
C C65 0.7910(6) 0.3528(5) 0.5125(4) 0.0613(19) Uani d . . . 1 . .
H H65 0.852768 0.400966 0.542487 0.074000 Uiso calc U . R 1 . .
C C66 0.8048(5) 0.2661(4) 0.4632(4) 0.0450(15) Uani d . . . 1 . .
H H66 0.876441 0.256532 0.459878 0.054000 Uiso calc U . R 1 . .

loop_
_atom_site_aniso_label
_atom_site_aniso_U_11
_atom_site_aniso_U_22
_atom_site_aniso_U_33
_atom_site_aniso_U_12
_atom_site_aniso_U_13
_atom_site_aniso_U_23
Ru1 0.0232(2) 0.0281(3) 0.0359(3) 0.00066(17) 0.00990(18) 0.00703(18)
B1 0.033(3) 0.036(3) 0.030(3) 0.000(3) 0.012(3) 0.012(3)
P1 0.0261(7) 0.0334(8) 0.0417(8) 0.0046(6) 0.0143(6) 0.0095(6)
P2 0.0239(7) 0.0278(7) 0.0419(8) 0.0020(6) 0.0103(6) 0.0106(6)
O1 0.055(3) 0.042(3) 0.073(3) -0.011(2) -0.002(2) 0.023(2)
O2 0.056(3) 0.034(3) 0.059(3) -0.008(2) 0.014(2) 0.000(2)
O3 0.147(8) 0.126(7) 0.185(10) 0.004(6) 0.018(7) 0.021(7)
N2 0.031(3) 0.042(3) 0.043(3) 0.005(2) 0.013(2) 0.016(2)
N3 0.032(2) 0.032(2) 0.036(3) 0.0038(19) 0.008(2) 0.007(2)
C1 0.050(4) 0.044(3) 0.036(3) 0.004(3) 0.011(3) 0.019(3)
C2 0.045(3) 0.039(3) 0.041(3) 0.005(3) 0.005(3) 0.012(3)
C3 0.031(3) 0.041(3) 0.031(3) 0.000(2) 0.007(2) 0.009(2)
C4 0.033(3) 0.043(3) 0.050(4) 0.011(3) 0.020(3) 0.018(3)
C5 0.045(4) 0.073(5) 0.096(6) 0.013(4) 0.035(4) 0.043(4)
C6 0.071(5) 0.066(5) 0.127(7) 0.017(4) 0.048(5) 0.054(5)
C7 0.055(5) 0.067(5) 0.105(6) 0.002(4) 0.050(4) 0.026(5)
C8 0.039(4) 0.053(4) 0.071(4) 0.003(3) 0.028(3) 0.014(3)
C9 0.042(4) 0.053(4) 0.060(4) 0.002(3) 0.019(3) 0.024(3)
C10 0.035(3) 0.032(3) 0.051(4) 0.013(2) 0.018(3) 0.023(3)
C11 0.042(4) 0.055(4) 0.077(5) 0.007(3) 0.026(3) 0.029(4)
C12 0.062(5) 0.086(6) 0.100(7) 0.018(4) 0.057(5) 0.048(5)
C13 0.095(6) 0.086(6) 0.083(6) 0.049(5) 0.067(5) 0.053(5)
C14 0.082(6) 0.070(5) 0.052(4) 0.036(4) 0.032(4) 0.024(4)
C15 0.045(4) 0.049(4) 0.050(4) 0.014(3) 0.021(3) 0.022(3)
C16 0.021(3) 0.034(3) 0.048(3) 0.000(2) 0.019(2) 0.011(3)
C17 0.027(3) 0.034(3) 0.053(4) -0.002(2) 0.017(3) 0.006(3)
C18 0.032(3) 0.053(4) 0.044(4) -0.002(3) 0.006(3) 0.014(3)
C19 0.035(3) 0.052(4) 0.060(4) 0.011(3) 0.020(3) 0.028(3)
C20 0.045(4) 0.046(4) 0.071(5) 0.020(3) 0.026(3) 0.026(3)
C21 0.035(3) 0.040(3) 0.053(4) 0.007(3) 0.021(3) 0.012(3)
C22 0.038(3) 0.045(3) 0.046(3) 0.011(3) 0.015(3) 0.004(3)
C23 0.046(3) 0.045(3) 0.031(3) 0.006(3) 0.013(3) 0.000(3)
C24 0.033(3) 0.034(3) 0.035(3) 0.000(2) 0.004(2) 0.004(2)
C25 0.029(3) 0.033(3) 0.046(3) -0.001(2) 0.002(2) 0.013(3)
C26 0.026(3) 0.033(3) 0.046(3) 0.001(2) 0.012(2) 0.011(3)
C27 0.022(3) 0.031(3) 0.040(3) 0.002(2) 0.011(2) 0.007(3)
C28 0.108(6) 0.048(4) 0.048(4) -0.002(4) 0.012(4) 0.012(3)
C29 0.019(3) 0.030(3) 0.038(3) 0.003(2) 0.009(2) 0.010(2)
C30 0.050(4) 0.035(3) 0.056(4) 0.005(3) 0.016(3) 0.013(3)
C31 0.036(3) 0.046(4) 0.057(4) 0.009(3) 0.016(3) 0.030(3)
C32 0.041(3) 0.057(4) 0.037(3) 0.001(3) 0.006(3) 0.018(3)
C33 0.041(3) 0.040(3) 0.038(3) 0.003(3) 0.012(3) 0.009(3)
C34 0.047(4) 0.059(4) 0.054(4) 0.012(3) 0.007(3) 0.026(3)
C35 0.055(4) 0.066(5) 0.070(5) 0.011(3) 0.034(4) 0.036(4)
C37 0.24(2) 0.146(14) 0.28(2) 0.110(14) 0.13(2) 0.129(15)
C36 0.154(11) 0.050(5) 0.095(8) 0.011(6) -0.035(7) 0.005(5)
C38 0.237(19) 0.091(9) 0.131(12) -0.008(10) -0.024(12) 0.033(8)
C39 0.118(9) 0.073(7) 0.162(12) 0.005(6) 0.015(9) 0.043(7)
C40 0.058(4) 0.067(5) 0.049(4) 0.006(4) 0.007(3) 0.004(3)
C41 0.048(4) 0.054(4) 0.060(4) 0.007(3) 0.019(3) 0.027(3)
C42 0.044(4) 0.041(4) 0.088(5) 0.001(3) 0.021(3) 0.016(3)
C43 0.038(3) 0.043(4) 0.063(4) -0.004(3) 0.014(3) 0.012(3)
C44 0.021(3) 0.036(3) 0.028(3) -0.003(2) 0.003(2) 0.008(2)
C45 0.038(3) 0.053(4) 0.037(3) -0.005(3) 0.013(3) 0.016(3)
C46 0.035(3) 0.052(4) 0.043(3) -0.010(3) -0.001(3) 0.024(3)
C47 0.035(3) 0.037(3) 0.043(3) 0.000(2) 0.008(3) 0.008(3)
C48 0.032(3) 0.045(3) 0.029(3) 0.002(2) 0.009(2) 0.007(3)
C49 0.028(3) 0.026(3) 0.033(3) -0.003(2) 0.007(2) 0.007(2)
C50 0.028(3) 0.043(3) 0.037(3) 0.000(2) 0.007(2) 0.012(3)
C51 0.031(3) 0.062(4) 0.048(4) 0.001(3) 0.017(3) 0.014(3)
C52 0.026(3) 0.042(3) 0.063(4) 0.005(2) 0.014(3) 0.016(3)
C53 0.027(3) 0.039(3) 0.048(4) -0.001(2) 0.002(3) 0.014(3)
C54 0.038(3) 0.041(3) 0.036(3) -0.001(3) 0.009(3) 0.018(3)
C55 0.020(3) 0.046(3) 0.030(3) 0.006(2) 0.009(2) 0.011(3)
C56 0.028(3) 0.056(4) 0.031(3) 0.003(3) 0.004(2) 0.010(3)
C57 0.042(4) 0.074(5) 0.040(4) 0.014(3) 0.009(3) -0.001(3)
C58 0.043(4) 0.108(6) 0.030(3) 0.040(4) 0.009(3) 0.016(4)
C59 0.054(4) 0.075(5) 0.050(4) 0.037(4) 0.028(3) 0.033(4)
C60 0.037(3) 0.060(4) 0.041(3) 0.017(3) 0.016(3) 0.018(3)
C61 0.041(3) 0.038(3) 0.034(3) 0.003(3) 0.015(2) 0.017(3)
C62 0.046(4) 0.041(3) 0.039(3) 0.011(3) 0.016(3) 0.011(3)
C63 0.057(4) 0.053(4) 0.047(4) 0.018(3) 0.026(3) 0.022(3)
C64 0.087(5) 0.035(4) 0.057(4) 0.009(4) 0.040(4) 0.011(3)
C65 0.075(5) 0.039(4) 0.070(5) -0.008(3) 0.034(4) 0.000(3)
C66 0.050(4) 0.039(3) 0.049(4) 0.001(3) 0.021(3) 0.008(3)

loop_
_atom_type_symbol
_atom_type_description
_atom_type_scat_dispersion_real
_atom_type_scat_dispersion_imag
_atom_type_scat_source
C C 0.0033 0.0016 'International Tables Vol C Tables 4.2.6.8 and 6.1.1.4'
H H 0.0000 0.0000 'International Tables Vol C Tables 4.2.6.8 and 6.1.1.4'
B B 0.0013 0.0007 'International Tables Vol C Tables 4.2.6.8 and 6.1.1.4'
N N 0.0061 0.0033 'International Tables Vol C Tables 4.2.6.8 and 6.1.1.4'
O O 0.0106 0.0060 'International Tables Vol C Tables 4.2.6.8 and 6.1.1.4'
P P 0.1023 0.0942 'International Tables Vol C Tables 4.2.6.8 and 6.1.1.4'
Ru Ru -1.2594 0.8363 'International Tables Vol C Tables 4.2.6.8 and 6.1.1.4'

loop_
_geom_angle_atom_site_label_1
_geom_angle_atom_site_label_2
_geom_angle_atom_site_label_3
_geom_angle_site_symmetry_1
_geom_angle_site_symmetry_3
_geom_angle
_geom_angle_publ_flag
C26 Ru1 C27 . . 95.0(2) ?
C26 Ru1 N3 . . 169.9(2) ?
C27 Ru1 N3 . . 95.10(18) ?
C26 Ru1 P2 . . 96.49(16) ?
C27 Ru1 P2 . . 91.60(14) ?
N3 Ru1 P2 . . 82.83(12) ?
C26 Ru1 P1 . . 97.22(16) ?
C27 Ru1 P1 . . 95.17(14) ?
N3 Ru1 P1 . . 82.26(12) ?
P2 Ru1 P1 . . 164.11(5) ?
C49 B1 C55 . . 109.2(4) ?
C49 B1 C44 . . 107.4(4) ?
C55 B1 C44 . . 110.1(4) ?
C49 B1 C61 . . 110.2(4) ?
C55 B1 C61 . . 107.9(4) ?
C44 B1 C61 . . 111.9(4) ?
C16 P1 C22 . . 104.4(3) ?
C16 P1 C4 . . 102.8(2) ?
C22 P1 C4 . . 107.7(3) ?
C16 P1 Ru1 . . 117.57(17) ?
C22 P1 Ru1 . . 102.93(18) ?
C4 P1 Ru1 . . 120.24(18) ?
C10 P2 C29 . . 100.3(2) ?
C10 P2 C25 . . 106.3(3) ?
C29 P2 C25 . . 106.9(2) ?
C10 P2 Ru1 . . 119.87(18) ?
C29 P2 Ru1 . . 120.76(16) ?
C25 P2 Ru1 . . 101.57(18) ?
C40 O1 C43 . . 109.8(5) ?
C36 O3 C38 . . 112.5(10) ?
C27 N2 C1 . . 174.5(5) ?
C24 N3 C23 . . 111.0(4) ?
C24 N3 Ru1 . . 113.0(3) ?
C23 N3 Ru1 . . 112.0(3) ?
N2 C1 C28 . . 108.2(5) ?
N2 C1 C35 . . 107.5(5) ?
C28 C1 C35 . . 111.4(6) ?
N2 C1 C34 . . 107.4(5) ?
C28 C1 C34 . . 111.0(5) ?
C35 C1 C34 . . 111.2(5) ?
C30 C2 C29 . . 121.3(5) ?
C45 C3 C44 . . 123.2(5) ?
C9 C4 C5 . . 117.3(5) ?
C9 C4 P1 . . 122.5(4) ?
C5 C4 P1 . . 120.0(4) ?
C4 C5 C6 . . 120.4(6) ?
C7 C6 C5 . . 119.6(7) ?
C8 C7 C6 . . 120.4(6) ?
C7 C8 C9 . . 119.5(6) ?
C4 C9 C8 . . 122.5(6) ?
C15 C10 C11 . . 118.6(6) ?
C15 C10 P2 . . 119.8(4) ?
C11 C10 P2 . . 121.4(5) ?
C12 C11 C10 . . 119.7(7) ?
C13 C12 C11 . . 121.6(7) ?
C12 C13 C14 . . 119.7(7) ?
C13 C14 C15 . . 120.0(7) ?
C10 C15 C14 . . 120.5(6) ?
C17 C16 C21 . . 117.5(5) ?
C17 C16 P1 . . 118.5(4) ?
C21 C16 P1 . . 123.9(4) ?
C18 C17 C16 . . 121.5(5) ?
C17 C18 C19 . . 120.1(6) ?
C20 C19 C18 . . 119.6(6) ?
C19 C20 C21 . . 120.8(6) ?
C20 C21 C16 . . 120.5(6) ?
C23 C22 P1 . . 110.2(4) ?
N3 C23 C22 . . 110.5(4) ?
N3 C24 C25 . . 111.3(4) ?
C24 C25 P2 . . 107.6(4) ?
O2 C26 Ru1 . . 176.3(5) ?
N2 C27 Ru1 . . 173.6(5) ?
C33 C29 C2 . . 118.2(5) ?
C33 C29 P2 . . 123.6(4) ?
C2 C29 P2 . . 118.2(4) ?
C31 C30 C2 . . 119.5(6) ?
C32 C31 C30 . . 119.3(5) ?
C31 C32 C33 . . 120.8(5) ?
C29 C33 C32 . . 120.9(5) ?
C39 C37 C36 . . 111.9(14) ?
O3 C36 C37 . . 98.5(11) ?
C39 C38 O3 . . 93.8(10) ?
C37 C39 C38 . . 106.9(12) ?
O1 C40 C41 . . 106.8(5) ?
C42 C41 C40 . . 101.3(5) ?
C41 C42 C43 . . 103.5(5) ?
O1 C43 C42 . . 106.2(5) ?
C3 C44 C48 . . 114.3(5) ?
C3 C44 B1 . . 124.9(5) ?
C48 C44 B1 . . 120.8(4) ?
C46 C45 C3 . . 120.1(5) ?
C47 C46 C45 . . 119.0(5) ?
C46 C47 C48 . . 120.5(6) ?
C47 C48 C44 . . 122.9(5) ?
C50 C49 C54 . . 114.1(5) ?
C50 C49 B1 . . 125.3(5) ?
C54 C49 B1 . . 120.7(5) ?
C51 C50 C49 . . 122.9(5) ?
C52 C51 C50 . . 120.5(5) ?
C51 C52 C53 . . 119.4(5) ?
C52 C53 C54 . . 119.3(5) ?
C53 C54 C49 . . 123.8(5) ?
C56 C55 C60 . . 115.4(5) ?
C56 C55 B1 . . 124.6(5) ?
C60 C55 B1 . . 119.9(5) ?
C55 C56 C57 . . 122.9(6) ?
C58 C57 C56 . . 119.8(6) ?
C59 C58 C57 . . 119.5(6) ?
C58 C59 C60 . . 120.5(6) ?
C59 C60 C55 . . 122.0(6) ?
C66 C61 C62 . . 114.9(5) ?
C66 C61 B1 . . 124.5(5) ?
C62 C61 B1 . . 120.6(5) ?
C61 C62 C63 . . 123.3(6) ?
C64 C63 C62 . . 119.0(6) ?
C65 C64 C63 . . 119.7(6) ?
C64 C65 C66 . . 120.7(6) ?
C65 C66 C61 . . 122.4(6) ?

loop_
_geom_bond_atom_site_label_1
_geom_bond_atom_site_label_2
_geom_bond_site_symmetry_2
_geom_bond_distance
_geom_bond_publ_flag
Ru1 C26 . 1.841(6) ?
Ru1 C27 . 2.048(6) ?
Ru1 N3 . 2.180(4) ?
Ru1 P2 . 2.3199(14) ?
Ru1 P1 . 2.3258(14) ?
B1 C49 . 1.636(8) ?
B1 C55 . 1.648(8) ?
B1 C44 . 1.649(8) ?
B1 C61 . 1.642(8) ?
P1 C16 . 1.817(6) ?
P1 C22 . 1.834(6) ?
P1 C4 . 1.841(6) ?
P2 C10 . 1.811(6) ?
P2 C29 . 1.833(5) ?
P2 C25 . 1.835(5) ?
O1 C40 . 1.405(8) ?
O1 C43 . 1.433(7) ?
O2 C26 . 1.154(6) ?
O3 C36 . 1.369(13) ?
O3 C38 . 1.585(16) ?
N2 C27 . 1.158(7) ?
N2 C1 . 1.463(7) ?
N3 C24 . 1.476(7) ?
N3 C23 . 1.497(7) ?
C1 C28 . 1.510(9) ?
C1 C35 . 1.512(8) ?
C1 C34 . 1.519(8) ?
C2 C30 . 1.381(8) ?
C2 C29 . 1.389(7) ?
C3 C45 . 1.383(8) ?
C3 C44 . 1.398(7) ?
C4 C9 . 1.369(8) ?
C4 C5 . 1.373(9) ?
C5 C6 . 1.390(9) ?
C6 C7 . 1.379(10) ?
C7 C8 . 1.331(10) ?
C8 C9 . 1.373(8) ?
C10 C15 . 1.384(8) ?
C10 C11 . 1.404(8) ?
C11 C12 . 1.375(10) ?
C12 C13 . 1.359(11) ?
C13 C14 . 1.379(11) ?
C14 C15 . 1.394(9) ?
C16 C17 . 1.391(8) ?
C16 C21 . 1.405(8) ?
C17 C18 . 1.373(8) ?
C18 C19 . 1.388(8) ?
C19 C20 . 1.366(9) ?
C20 C21 . 1.386(8) ?
C22 C23 . 1.513(8) ?
C24 C25 . 1.506(8) ?
C29 C33 . 1.367(7) ?
C30 C31 . 1.378(8) ?
C31 C32 . 1.375(8) ?
C32 C33 . 1.376(8) ?
C37 C39 . 1.47(2) ?
C37 C36 . 1.454(18) ?
C38 C39 . 1.524(18) ?
C40 C41 . 1.508(9) ?
C41 C42 . 1.511(9) ?
C42 C43 . 1.512(9) ?
C44 C48 . 1.407(8) ?
C45 C46 . 1.380(9) ?
C46 C47 . 1.367(8) ?
C47 C48 . 1.383(8) ?
C49 C50 . 1.395(7) ?
C49 C54 . 1.404(7) ?
C50 C51 . 1.389(8) ?
C51 C52 . 1.368(8) ?
C52 C53 . 1.374(8) ?
C53 C54 . 1.389(8) ?
C55 C56 . 1.383(8) ?
C55 C60 . 1.414(8) ?
C56 C57 . 1.393(8) ?
C57 C58 . 1.373(10) ?
C58 C59 . 1.370(10) ?
C59 C60 . 1.383(8) ?
C61 C66 . 1.388(8) ?
C61 C62 . 1.395(8) ?
C62 C63 . 1.390(8) ?
C63 C64 . 1.370(9) ?
C64 C65 . 1.362(10) ?
C65 C66 . 1.384(9) ?
